data_4002311
loop_
_publ_author_name
'Bryan, J.D.'
'Stucky, G.D.'

_publ_section_title
;
 Eu4 Ga8 Ge16: a new four-coordinate clathrate network
;
_journal_name_full 'Chemistry of Materials (1,1989-)'
_journal_page_first 253
_journal_page_last 257
_journal_volume 13
_journal_year 2001
_chemical_formula_sum 'Eu4 Ga8 Ge16'
_space_group_IT_number 63
_symmetry_space_group_name_Hall '-C 2c 2'
_symmetry_space_group_name_H-M 'C m c m'
_cell_angle_alpha 90
_cell_angle_beta 90
_cell_angle_gamma 90
_cell_formula_units_Z 1
_cell_length_a 4.1349
_cell_length_b 11.2842
_cell_length_c 13.2408
_cell_volume 617.803
_citation_journal_id_ASTM CMATEX
_cod_data_source_file Bryan_CMATEX_2001_946.cif
_cod_data_source_block Eu4Ga8Ge16
_cod_database_code 4002311

loop_
_symmetry_equiv_pos_as_xyz
x,y,z
-x,-y,z+1/2
x,-y,-z
-x,y,-z+1/2
-x,-y,-z
x,y,-z-1/2
-x,y,z
x,-y,z-1/2
x+1/2,y+1/2,z
-x+1/2,-y+1/2,z+1/2
x+1/2,-y+1/2,-z
-x+1/2,y+1/2,-z+1/2
-x+1/2,-y+1/2,-z
x+1/2,y+1/2,-z-1/2
-x+1/2,y+1/2,z
x+1/2,-y+1/2,z-1/2

loop_
_atom_site_label
_atom_site_type_symbol
_atom_site_fract_x
_atom_site_fract_y
_atom_site_fract_z
_atom_site_occupancy
_atom_site_U_iso_or_equiv
Ge1 Ge 0 -0.06997 0.34388 0.6667 0.0
Ga3 Ga 0.5 0.24418 0.4481 0.3333 0.0
Ga1 Ga 0 -0.06997 0.34388 0.3333 0.0
Ge3 Ge 0.5 0.24418 0.4481 0.6667 0.0
Ge2 Ge 0.5 0.02687 0.40823 0.6667 0.0
Eu1 Eu 0 0.2079 0.25 1 0.0
Ga2 Ga 0.5 0.02687 0.40823 0.3333 0.0
